data_4304975
loop_
_publ_author_name
'Guo-Liang Wang'
'Yue-Jian Lin'
'Olivier Blacque'
'Heinz Berke'
'Guo-Xin Jin'

_publ_section_title
;
Helical Supramolecular Assemblies of
{2,4,6-[Cp*Rh(E2-1,2-C2B10H10)(NC5H4CH2S)]3(triazine)} (E = S, Se) Shaped
by Cp*-Toluene-Cp* \p-Stacking Forces and BH-Pyridine Hydrogen
Bonding
;
_journal_name_full 'Inorganic Chemistry'
_journal_page_first 2940
_journal_page_last 2942
_journal_paper_doi 10.1021/ic800105h
_journal_volume 47
_journal_year 2008
_chemical_formula_sum 'C99 H141 B30 N6 Rh3 S9'
_chemical_formula_weight 2336.75
_chemical_name_systematic
; 
 ? 
;
_space_group_IT_number 29
_symmetry_cell_setting orthorhombic
_symmetry_space_group_name_Hall 'P 2c -2ac'
_symmetry_space_group_name_H-M 'P c a 21'
_atom_sites_solution_hydrogens geom
_atom_sites_solution_primary direct
_atom_sites_solution_secondary difmap
_audit_creation_method SHELXL-97
_cell_angle_alpha 90.00
_cell_angle_beta 90.00
_cell_angle_gamma 90.00
_cell_formula_units_Z 4
_cell_length_a 27.162(14)
_cell_length_b 11.620(6)
_cell_length_c 37.572(18)
_cell_measurement_reflns_used 972
_cell_measurement_temperature 173(2)
_cell_measurement_theta_max 17.034
_cell_measurement_theta_min 2.192
_cell_volume 11859(10)
_computing_cell_refinement 'Bruker SMART'
_computing_data_collection 'Bruker SMART'
_computing_data_reduction 'Bruker SHELXTL'
_computing_molecular_graphics 'Bruker SHELXTL'
_computing_publication_material 'Bruker SHELXTL'
_computing_structure_refinement 'SHELXL-97 (Sheldrick, 1997)'
_computing_structure_solution 'SHELXS-97 (Sheldrick, 1990)'
_diffrn_ambient_temperature 173(2)
_diffrn_measured_fraction_theta_full 0.997
_diffrn_measured_fraction_theta_max 0.997
_diffrn_measurement_device_type 'CCD area detector'
_diffrn_measurement_method 'phi and omega scans'
_diffrn_radiation_monochromator graphite
_diffrn_radiation_source 'fine-focus sealed tube'
_diffrn_radiation_type MoK\a
_diffrn_radiation_wavelength 0.71073
_diffrn_reflns_av_R_equivalents 0.1385
_diffrn_reflns_av_sigmaI/netI 0.1967
_diffrn_reflns_limit_h_max 30
_diffrn_reflns_limit_h_min -32
_diffrn_reflns_limit_k_max 13
_diffrn_reflns_limit_k_min -13
_diffrn_reflns_limit_l_max 44
_diffrn_reflns_limit_l_min -40
_diffrn_reflns_number 48373
_diffrn_reflns_theta_full 25.01
_diffrn_reflns_theta_max 25.01
_diffrn_reflns_theta_min 1.08
_diffrn_standards_decay_% 13.27
_exptl_absorpt_coefficient_mu 0.617
_exptl_absorpt_correction_T_max 0.9408
_exptl_absorpt_correction_T_min 0.8610
_exptl_absorpt_correction_type multi-scan
_exptl_absorpt_process_details sadabs
_exptl_crystal_colour purple
_exptl_crystal_density_diffrn 1.309
_exptl_crystal_density_method 'not measured'
_exptl_crystal_description prism
_exptl_crystal_F_000 4824
_exptl_crystal_size_max 0.25
_exptl_crystal_size_mid 0.10
_exptl_crystal_size_min 0.10
_refine_diff_density_max 0.728
_refine_diff_density_min -0.552
_refine_diff_density_rms 0.097
_refine_ls_abs_structure_details 'Flack H D (1983), Acta Cryst. A39, 876-881'
_refine_ls_abs_structure_Flack 0.0(3)
_refine_ls_extinction_method none
_refine_ls_goodness_of_fit_ref 0.993
_refine_ls_hydrogen_treatment constr
_refine_ls_matrix_type full
_refine_ls_number_parameters 1347
_refine_ls_number_reflns 19773
_refine_ls_number_restraints 2
_refine_ls_restrained_S_all 0.994
_refine_ls_R_factor_all 0.1455
_refine_ls_R_factor_gt 0.0692
_refine_ls_shift/su_max 0.001
_refine_ls_shift/su_mean 0.000
_refine_ls_structure_factor_coef Fsqd
_refine_ls_weighting_details 'calc w=1/[\s^2^(Fo^2^)+(0.0000P)^2^+0.0000P] where P=(Fo^2^+2Fc^2^)/3'
_refine_ls_weighting_scheme calc
_refine_ls_wR_factor_gt 0.1078
_refine_ls_wR_factor_ref 0.1319
_reflns_number_gt 11769
_reflns_number_total 19773
_reflns_threshold_expression >2sigma(I)
_cod_data_source_file ic800105h-file002_1.cif
_cod_data_source_block f70531b
_cod_depositor_comments
;
The following automatic conversions were performed:
'_symmetry_cell_setting' value 'Orthorhombic' changed to 'orthorhombic'
according to '/home/saulius/struct/CIF-dictionaries/cif_core.dic'
dictionary named 'cif_core.dic' version 2.4.1 from 2010-06-29.

Automatic conversion script
Id: cif_fix_enum 1527 2010-12-29 10:47:43Z saulius 
;
_cod_database_code 4304975

loop_
_symmetry_equiv_pos_as_xyz
'x, y, z'
'-x, -y, z+1/2'
'x+1/2, -y, z'
'-x+1/2, y, z+1/2'

loop_
_atom_site_label
_atom_site_type_symbol
_atom_site_fract_x
_atom_site_fract_y
_atom_site_fract_z
_atom_site_U_iso_or_equiv
_atom_site_adp_type
_atom_site_occupancy
_atom_site_symmetry_multiplicity
_atom_site_calc_flag
_atom_site_refinement_flags
_atom_site_disorder_assembly
_atom_site_disorder_group
Rh1 Rh 0.06158(2) 0.61295(6) 0.204091(18) 0.02680(17) Uani 1 1 d . . .
Rh2 Rh 0.10940(3) 0.77209(6) 0.01821(2) 0.02955(19) Uani 1 1 d . . .
Rh3 Rh 0.08684(3) 0.64496(7) -0.161786(18) 0.02921(18) Uani 1 1 d . . .
S1 S -0.00641(9) 0.6565(2) 0.24138(6) 0.0324(6) Uani 1 1 d . . .
S2 S 0.03589(9) 0.7526(2) 0.16206(6) 0.0360(7) Uani 1 1 d . . .
S3 S 0.12182(10) 0.6340(2) 0.06404(6) 0.0355(7) Uani 1 1 d . . .
S4 S 0.13362(9) 0.6366(2) -0.02538(6) 0.0332(6) Uani 1 1 d . . .
S5 S 0.06503(9) 0.7938(2) -0.12158(6) 0.0336(6) Uani 1 1 d . . .
S6 S 0.01968(9) 0.6931(2) -0.19941(6) 0.0348(6) Uani 1 1 d . . .
S7 S -0.04643(10) 0.1490(2) 0.09089(6) 0.0378(7) Uani 1 1 d . . .
S8 S -0.13725(10) 0.5050(3) 0.03323(7) 0.0477(8) Uani 1 1 d . . .
S9 S -0.02808(10) 0.2071(2) -0.04389(6) 0.0420(7) Uani 1 1 d . . .
N1 N 0.0196(3) 0.4840(7) 0.17776(18) 0.0266(19) Uani 1 1 d . . .
N2 N 0.0342(3) 0.7179(6) 0.01295(18) 0.0300(19) Uani 1 1 d . . .
N3 N 0.0420(3) 0.5252(7) -0.13361(18) 0.032(2) Uani 1 1 d . . .
N4 N -0.0417(3) 0.1965(6) 0.0233(2) 0.034(2) Uani 1 1 d . . .
N5 N -0.0793(3) 0.3601(7) -0.0042(2) 0.0338(19) Uani 1 1 d . . .
N6 N -0.0916(3) 0.3258(7) 0.0582(2) 0.033(2) Uani 1 1 d . . .
B1 B -0.0717(4) 0.7099(10) 0.1784(3) 0.034(3) Uani 1 1 d . . .
H1 H -0.0701 0.6207 0.1688 0.041 Uiso 1 1 calc R . .
B2 B -0.1061(4) 0.7475(10) 0.2165(3) 0.039(3) Uani 1 1 d . . .
H2 H -0.1270 0.6839 0.2321 0.047 Uiso 1 1 calc R . .
B3 B -0.0754(4) 0.8629(10) 0.2370(4) 0.044(3) Uani 1 1 d . . .
H3 H -0.0768 0.8737 0.2661 0.053 Uiso 1 1 calc R . .
B4 B -0.0226(4) 0.8960(11) 0.2142(3) 0.042(3) Uani 1 1 d . . .
H4 H 0.0104 0.9276 0.2281 0.050 Uiso 1 1 calc R . .
B5 B -0.0393(4) 0.9427(11) 0.1703(3) 0.042(3) Uani 1 1 d . . .
H5 H -0.0168 1.0050 0.1555 0.051 Uiso 1 1 calc R . .
B6 B -0.0706(4) 0.8283(11) 0.1482(3) 0.043(3) Uani 1 1 d . . .
H6 H -0.0686 0.8173 0.1192 0.052 Uiso 1 1 calc R . .
B7 B -0.1251(5) 0.7942(12) 0.1734(4) 0.055(4) Uani 1 1 d . . .
H7 H -0.1587 0.7604 0.1608 0.065 Uiso 1 1 calc R . .
B8 B -0.1274(4) 0.8920(11) 0.2092(4) 0.055(4) Uani 1 1 d . . .
H8 H -0.1628 0.9232 0.2197 0.065 Uiso 1 1 calc R . .
B9 B -0.0749(4) 0.9822(10) 0.2079(4) 0.045(3) Uani 1 1 d . . .
H9 H -0.0761 1.0717 0.2173 0.055 Uiso 1 1 calc R . .
B10 B -0.1052(4) 0.9382(11) 0.1684(4) 0.051(4) Uani 1 1 d . . .
H10 H -0.1263 0.9994 0.1520 0.061 Uiso 1 1 calc R . .
B11 B 0.1950(4) 0.4912(9) 0.0231(3) 0.030(3) Uani 1 1 d . . .
H11 H 0.2232 0.5589 0.0249 0.036 Uiso 1 1 calc R . .
B12 B 0.1774(4) 0.4076(10) 0.0607(3) 0.032(3) Uani 1 1 d . . .
H12 H 0.1941 0.4200 0.0871 0.038 Uiso 1 1 calc R . .
B13 B 0.1146(4) 0.3713(11) 0.0561(3) 0.043(3) Uani 1 1 d . . .
H13 H 0.0902 0.3590 0.0792 0.051 Uiso 1 1 calc R . .
B14 B 0.0929(4) 0.4377(10) 0.0169(3) 0.040(3) Uani 1 1 d . . .
H14 H 0.0550 0.4707 0.0149 0.047 Uiso 1 1 calc R . .
B15 B 0.1247(4) 0.3753(10) -0.0196(3) 0.034(3) Uani 1 1 d . . .
H15 H 0.1067 0.3668 -0.0458 0.041 Uiso 1 1 calc R . .
B16 B 0.1879(4) 0.4088(10) -0.0161(3) 0.038(3) Uani 1 1 d . . .
H16 H 0.2113 0.4211 -0.0396 0.045 Uiso 1 1 calc R . .
B17 B 0.2107(5) 0.3444(10) 0.0242(3) 0.047(4) Uani 1 1 d . . .
H17 H 0.2490 0.3147 0.0268 0.057 Uiso 1 1 calc R . .
B18 B 0.1607(5) 0.2715(11) 0.0446(3) 0.046(4) Uani 1 1 d . . .
H18 H 0.1671 0.1938 0.0606 0.056 Uiso 1 1 calc R . .
B19 B 0.1080(5) 0.2861(9) 0.0168(4) 0.046(3) Uani 1 1 d . . .
H19 H 0.0800 0.2181 0.0143 0.056 Uiso 1 1 calc R . .
B20 B 0.1659(5) 0.2712(12) -0.0027(4) 0.050(4) Uani 1 1 d . . .
H20 H 0.1753 0.1929 -0.0177 0.060 Uiso 1 1 calc R . .
B21 B -0.0432(4) 0.7615(11) -0.1368(3) 0.032(3) Uani 1 1 d . . .
H21 H -0.0434 0.6739 -0.1258 0.038 Uiso 1 1 calc R . .
B22 B -0.0392(4) 0.8848(11) -0.1096(3) 0.045(3) Uani 1 1 d . . .
H22 H -0.0372 0.8761 -0.0804 0.053 Uiso 1 1 calc R . .
B23 B -0.0054(5) 0.9946(11) -0.1326(3) 0.046(3) Uani 1 1 d . . .
H23 H 0.0185 1.0567 -0.1188 0.055 Uiso 1 1 calc R . .
B24 B 0.0102(4) 0.9375(10) -0.1748(3) 0.039(3) Uani 1 1 d . . .
H24 H 0.0445 0.9617 -0.1884 0.047 Uiso 1 1 calc R . .
B25 B -0.0437(5) 0.9084(11) -0.1988(4) 0.045(3) Uani 1 1 d . . .
H25 H -0.0446 0.9156 -0.2280 0.054 Uiso 1 1 calc R . .
B26 B -0.0771(4) 0.8001(11) -0.1758(3) 0.035(3) Uani 1 1 d . . .
H26 H -0.0997 0.7365 -0.1900 0.041 Uiso 1 1 calc R . .
B27 B -0.0941(4) 0.8579(12) -0.1334(3) 0.047(4) Uani 1 1 d . . .
H27 H -0.1285 0.8332 -0.1200 0.057 Uiso 1 1 calc R . .
B28 B -0.0713(5) 0.9981(13) -0.1303(3) 0.053(4) Uani 1 1 d . . .
H28 H -0.0907 1.0639 -0.1146 0.063 Uiso 1 1 calc R . .
B29 B -0.0401(5) 1.0340(10) -0.1709(3) 0.047(4) Uani 1 1 d . . .
H29 H -0.0394 1.1222 -0.1815 0.057 Uiso 1 1 calc R . .
B30 B -0.0950(5) 0.9457(12) -0.1720(4) 0.057(4) Uani 1 1 d . . .
H30 H -0.1296 0.9770 -0.1837 0.068 Uiso 1 1 calc R . .
C1 C -0.0435(3) 0.7556(8) 0.2166(2) 0.030(2) Uani 1 1 d . . .
C2 C -0.0223(3) 0.8032(9) 0.1773(2) 0.034(2) Uani 1 1 d . . .
C3 C 0.1377(3) 0.5021(9) 0.0425(2) 0.034(2) Uani 1 1 d . . .
C4 C 0.1436(3) 0.5028(9) -0.0027(3) 0.035(3) Uani 1 1 d . . .
C5 C 0.0075(4) 0.8516(9) -0.1374(2) 0.036(3) Uani 1 1 d . . .
C6 C -0.0148(3) 0.7997(9) -0.1765(2) 0.034(3) Uani 1 1 d . . .
C7 C -0.0629(3) 0.2327(8) 0.0542(2) 0.033(2) Uani 1 1 d . . .
C8 C -0.0525(3) 0.2616(8) -0.0051(3) 0.032(2) Uani 1 1 d . . .
C9 C -0.0991(3) 0.3861(8) 0.0283(2) 0.032(2) Uani 1 1 d . . .
C10 C -0.0734(3) 0.2296(8) 0.1273(2) 0.033(2) Uani 1 1 d . . .
H10A H -0.1025 0.2690 0.1187 0.040 Uiso 1 1 calc R . .
H10B H -0.0837 0.1761 0.1457 0.040 Uiso 1 1 calc R . .
C11 C 0.0171(3) 0.4791(8) 0.1418(2) 0.029(2) Uani 1 1 d . . .
H11A H 0.0345 0.5324 0.1283 0.035 Uiso 1 1 calc R . .
C12 C -0.0110(3) 0.3959(8) 0.1249(2) 0.031(2) Uani 1 1 d . . .
H12A H -0.0110 0.3928 0.1001 0.037 Uiso 1 1 calc R . .
C13 C -0.0388(3) 0.3176(8) 0.1438(2) 0.031(2) Uani 1 1 d . . .
C14 C -0.0339(3) 0.3211(8) 0.1812(2) 0.028(2) Uani 1 1 d . . .
H14A H -0.0496 0.2668 0.1954 0.033 Uiso 1 1 calc R . .
C15 C -0.0059(3) 0.4051(8) 0.1959(2) 0.032(2) Uani 1 1 d . . .
H15A H -0.0043 0.4080 0.2206 0.038 Uiso 1 1 calc R . .
C16 C -0.1157(3) 0.5996(8) -0.0010(3) 0.041(3) Uani 1 1 d . . .
H16A H -0.1175 0.5599 -0.0236 0.049 Uiso 1 1 calc R . .
H16B H -0.1374 0.6657 -0.0022 0.049 Uiso 1 1 calc R . .
C17 C 0.0138(4) 0.7067(9) -0.0204(2) 0.038(3) Uani 1 1 d . . .
H17A H 0.0323 0.7243 -0.0406 0.046 Uiso 1 1 calc R . .
C18 C -0.0339(3) 0.6696(8) -0.0239(3) 0.034(2) Uani 1 1 d . . .
H18A H -0.0470 0.6628 -0.0466 0.041 Uiso 1 1 calc R . .
C19 C -0.0632(4) 0.6419(8) 0.0045(3) 0.036(3) Uani 1 1 d . . .
C20 C -0.0419(4) 0.6580(9) 0.0377(2) 0.039(3) Uani 1 1 d . . .
H20A H -0.0601 0.6415 0.0581 0.047 Uiso 1 1 calc R . .
C21 C 0.0055(3) 0.6978(9) 0.0411(2) 0.032(2) Uani 1 1 d . . .
H21A H 0.0180 0.7112 0.0638 0.038 Uiso 1 1 calc R . .
C22 C -0.0562(4) 0.2952(9) -0.0784(2) 0.043(3) Uani 1 1 d . . .
H22A H -0.0711 0.2454 -0.0961 0.052 Uiso 1 1 calc R . .
H22B H -0.0821 0.3417 -0.0680 0.052 Uiso 1 1 calc R . .
C23 C 0.0129(3) 0.4507(8) -0.1508(2) 0.028(2) Uani 1 1 d . . .
H23A H 0.0132 0.4510 -0.1755 0.034 Uiso 1 1 calc R . .
C24 C -0.0176(4) 0.3735(8) -0.1337(2) 0.034(3) Uani 1 1 d . . .
H24A H -0.0368 0.3223 -0.1467 0.041 Uiso 1 1 calc R . .
C25 C -0.0191(3) 0.3737(9) -0.0966(2) 0.031(2) Uani 1 1 d . . .
C26 C 0.0112(3) 0.4479(8) -0.0795(2) 0.031(2) Uani 1 1 d . . .
H26A H 0.0117 0.4478 -0.0547 0.037 Uiso 1 1 calc R . .
C27 C 0.0414(3) 0.5235(8) -0.0974(2) 0.034(2) Uani 1 1 d . . .
H27A H 0.0615 0.5736 -0.0847 0.040 Uiso 1 1 calc R . .
C28 C 0.1378(3) 0.6696(9) 0.1999(3) 0.033(2) Uani 1 1 d . . .
C29 C 0.1359(3) 0.5500(10) 0.1925(2) 0.035(3) Uani 1 1 d . . .
C30 C 0.1172(3) 0.4919(9) 0.2245(2) 0.033(2) Uani 1 1 d . . .
C31 C 0.1074(3) 0.5810(8) 0.2496(2) 0.027(2) Uani 1 1 d . . .
C32 C 0.1198(3) 0.6913(9) 0.2353(3) 0.036(3) Uani 1 1 d . . .
C33 C 0.1578(4) 0.7588(10) 0.1753(3) 0.055(3) Uani 1 1 d . . .
H33A H 0.1522 0.7355 0.1512 0.083 Uiso 1 1 calc R . .
H33B H 0.1925 0.7675 0.1794 0.083 Uiso 1 1 calc R . .
H33C H 0.1415 0.8308 0.1797 0.083 Uiso 1 1 calc R . .
C34 C 0.1514(4) 0.4885(10) 0.1590(2) 0.049(3) Uani 1 1 d . . .
H34A H 0.1455 0.5371 0.1388 0.074 Uiso 1 1 calc R . .
H34B H 0.1329 0.4187 0.1566 0.074 Uiso 1 1 calc R . .
H34C H 0.1859 0.4706 0.1604 0.074 Uiso 1 1 calc R . .
C35 C 0.1116(4) 0.3683(9) 0.2303(3) 0.048(3) Uani 1 1 d . . .
H35A H 0.0842 0.3547 0.2459 0.071 Uiso 1 1 calc R . .
H35B H 0.1410 0.3382 0.2409 0.071 Uiso 1 1 calc R . .
H35C H 0.1058 0.3307 0.2080 0.071 Uiso 1 1 calc R . .
C36 C 0.0912(4) 0.5598(10) 0.2872(2) 0.046(3) Uani 1 1 d . . .
H36A H 0.1196 0.5517 0.3022 0.068 Uiso 1 1 calc R . .
H36B H 0.0719 0.4906 0.2882 0.068 Uiso 1 1 calc R . .
H36C H 0.0717 0.6236 0.2953 0.068 Uiso 1 1 calc R . .
C37 C 0.1167(4) 0.8044(9) 0.2531(3) 0.051(3) Uani 1 1 d . . .
H37A H 0.0929 0.8009 0.2719 0.077 Uiso 1 1 calc R . .
H37B H 0.1069 0.8617 0.2361 0.077 Uiso 1 1 calc R . .
H37C H 0.1483 0.8242 0.2628 0.077 Uiso 1 1 calc R . .
C38 C 0.1490(4) 0.9124(8) -0.0090(2) 0.031(2) Uani 1 1 d . . .
C39 C 0.1734(4) 0.8824(8) 0.0234(3) 0.040(3) Uani 1 1 d . . .
C40 C 0.1388(4) 0.9117(8) 0.0520(2) 0.034(3) Uani 1 1 d . . .
C41 C 0.0934(4) 0.9459(9) 0.0360(3) 0.041(3) Uani 1 1 d . . .
C42 C 0.0996(4) 0.9479(8) -0.0016(2) 0.033(2) Uani 1 1 d . . .
C43 C 0.1709(4) 0.9029(10) -0.0459(2) 0.053(3) Uani 1 1 d . . .
H43A H 0.1450 0.8912 -0.0629 0.079 Uiso 1 1 calc R . .
H43B H 0.1932 0.8390 -0.0467 0.079 Uiso 1 1 calc R . .
H43C H 0.1883 0.9725 -0.0515 0.079 Uiso 1 1 calc R . .
C44 C 0.2253(4) 0.8408(9) 0.0283(3) 0.050(3) Uani 1 1 d . . .
H44A H 0.2380 0.8144 0.0059 0.075 Uiso 1 1 calc R . .
H44B H 0.2258 0.7788 0.0451 0.075 Uiso 1 1 calc R . .
H44C H 0.2454 0.9028 0.0369 0.075 Uiso 1 1 calc R . .
C45 C 0.1504(4) 0.9011(10) 0.0915(2) 0.051(3) Uani 1 1 d . . .
H45A H 0.1203 0.9030 0.1049 0.076 Uiso 1 1 calc R . .
H45B H 0.1711 0.9639 0.0987 0.076 Uiso 1 1 calc R . .
H45C H 0.1671 0.8296 0.0958 0.076 Uiso 1 1 calc R . .
C46 C 0.0495(4) 0.9883(11) 0.0563(3) 0.057(3) Uani 1 1 d . . .
H46A H 0.0560 1.0641 0.0653 0.085 Uiso 1 1 calc R . .
H46B H 0.0429 0.9372 0.0758 0.085 Uiso 1 1 calc R . .
H46C H 0.0214 0.9906 0.0408 0.085 Uiso 1 1 calc R . .
C47 C 0.0622(4) 0.9863(9) -0.0286(3) 0.043(3) Uani 1 1 d . . .
H47A H 0.0652 1.0677 -0.0324 0.064 Uiso 1 1 calc R . .
H47B H 0.0297 0.9692 -0.0201 0.064 Uiso 1 1 calc R . .
H47C H 0.0677 0.9466 -0.0506 0.064 Uiso 1 1 calc R . .
C48 C 0.1466(3) 0.7104(10) -0.1933(3) 0.039(3) Uani 1 1 d . . .
C49 C 0.1316(3) 0.6035(9) -0.2077(2) 0.030(2) Uani 1 1 d . . .
C50 C 0.1379(4) 0.5120(10) -0.1819(3) 0.039(3) Uani 1 1 d . . .
C51 C 0.1588(4) 0.5696(11) -0.1510(2) 0.044(3) Uani 1 1 d . . .
C52 C 0.1654(3) 0.6887(10) -0.1577(3) 0.038(3) Uani 1 1 d . . .
C53 C 0.1476(4) 0.8257(10) -0.2122(3) 0.057(3) Uani 1 1 d . . .
H53A H 0.1188 0.8331 -0.2269 0.086 Uiso 1 1 calc R . .
H53B H 0.1765 0.8305 -0.2268 0.086 Uiso 1 1 calc R . .
H53C H 0.1481 0.8866 -0.1950 0.086 Uiso 1 1 calc R . .
C54 C 0.1145(4) 0.5818(9) -0.2454(2) 0.041(3) Uani 1 1 d . . .
H54A H 0.1419 0.5567 -0.2596 0.061 Uiso 1 1 calc R . .
H54B H 0.1013 0.6516 -0.2552 0.061 Uiso 1 1 calc R . .
H54C H 0.0895 0.5234 -0.2454 0.061 Uiso 1 1 calc R . .
C55 C 0.1280(4) 0.3897(10) -0.1864(3) 0.060(3) Uani 1 1 d . . .
H55A H 0.1181 0.3572 -0.1641 0.091 Uiso 1 1 calc R . .
H55B H 0.1573 0.3518 -0.1947 0.091 Uiso 1 1 calc R . .
H55C H 0.1022 0.3794 -0.2036 0.091 Uiso 1 1 calc R . .
C56 C 0.1754(4) 0.5072(12) -0.1175(3) 0.065(4) Uani 1 1 d . . .
H56A H 0.2098 0.4892 -0.1193 0.098 Uiso 1 1 calc R . .
H56B H 0.1569 0.4373 -0.1149 0.098 Uiso 1 1 calc R . .
H56C H 0.1699 0.5556 -0.0972 0.098 Uiso 1 1 calc R . .
C57 C 0.1879(4) 0.7733(11) -0.1335(3) 0.059(4) Uani 1 1 d . . .
H57A H 0.1726 0.8469 -0.1368 0.089 Uiso 1 1 calc R . .
H57B H 0.2225 0.7792 -0.1385 0.089 Uiso 1 1 calc R . .
H57C H 0.1833 0.7488 -0.1093 0.089 Uiso 1 1 calc R . .
C58 C 0.1674(4) 0.1418(8) 0.8704(3) 0.119(9) Uani 1 1 d G . .
C59 C 0.2103(4) 0.1578(7) 0.8884(3) 0.145(10) Uani 1 1 d G . .
H59 H 0.2097 0.1787 0.9123 0.174 Uiso 1 1 calc R . .
C60 C 0.2541(4) 0.1432(10) 0.8715(3) 0.28(2) Uani 1 1 d G . .
H60 H 0.2834 0.1542 0.8838 0.331 Uiso 1 1 calc R . .
C61 C 0.2550(4) 0.1127(9) 0.8366(3) 0.37(3) Uani 1 1 d G . .
H61 H 0.2849 0.1028 0.8250 0.445 Uiso 1 1 calc R . .
C62 C 0.2121(4) 0.0968(6) 0.8186(3) 0.175(11) Uani 1 1 d G . .
H62 H 0.2128 0.0759 0.7947 0.211 Uiso 1 1 calc R . .
C63 C 0.1684(4) 0.1113(8) 0.8355(3) 0.099(6) Uani 1 1 d G . .
H63 H 0.1390 0.1004 0.8232 0.119 Uiso 1 1 calc R . .
C64 C 0.1246(9) 0.1495(16) 0.8854(7) 0.189(11) Uani 1 1 d . . .
H64A H 0.1144 0.0748 0.8935 0.283 Uiso 1 1 calc R . .
H64B H 0.1011 0.1782 0.8685 0.283 Uiso 1 1 calc R . .
H64C H 0.1264 0.2012 0.9053 0.283 Uiso 1 1 calc R . .
C65 C 0.3279(6) 0.0981(12) 0.0388(3) 0.067(4) Uani 1 1 d . . .
C66 C 0.3758(7) 0.0746(13) 0.0335(6) 0.095(6) Uani 1 1 d . . .
H66 H 0.3958 0.0701 0.0535 0.114 Uiso 1 1 calc R . .
C67 C 0.3973(5) 0.0567(13) 0.0011(7) 0.095(6) Uani 1 1 d . . .
H67 H 0.4307 0.0400 -0.0006 0.114 Uiso 1 1 calc R . .
C68 C 0.3690(7) 0.0639(13) -0.0287(5) 0.090(5) Uani 1 1 d . . .
H68 H 0.3831 0.0531 -0.0510 0.109 Uiso 1 1 calc R . .
C69 C 0.3195(6) 0.0872(11) -0.0256(3) 0.067(4) Uani 1 1 d . . .
H69 H 0.2994 0.0923 -0.0456 0.081 Uiso 1 1 calc R . .
C70 C 0.3005(4) 0.1030(10) 0.0087(3) 0.053(3) Uani 1 1 d . . .
H70 H 0.2670 0.1178 0.0110 0.064 Uiso 1 1 calc R . .
C71 C 0.3063(7) 0.1135(16) 0.0749(4) 0.136(7) Uani 1 1 d . . .
H71A H 0.3112 0.1914 0.0826 0.204 Uiso 1 1 calc R . .
H71B H 0.3222 0.0620 0.0913 0.204 Uiso 1 1 calc R . .
H71C H 0.2717 0.0970 0.0741 0.204 Uiso 1 1 calc R . .
C72 C 0.8026(6) 0.4118(19) 0.1331(4) 0.094(5) Uani 1 1 d . . .
C73 C 0.8278(9) 0.397(3) 0.1631(6) 0.22(2) Uani 1 1 d . . .
H73 H 0.8452 0.4558 0.1742 0.261 Uiso 1 1 calc R . .
C74 C 0.8253(9) 0.278(3) 0.1771(6) 0.194(18) Uani 1 1 d . . .
H74 H 0.8414 0.2596 0.1981 0.233 Uiso 1 1 calc R . .
C75 C 0.7973(5) 0.189(2) 0.1577(5) 0.129(8) Uani 1 1 d . . .
H75 H 0.7924 0.1162 0.1671 0.155 Uiso 1 1 calc R . .
C76 C 0.7796(5) 0.2188(16) 0.1265(4) 0.070(4) Uani 1 1 d . . .
H76 H 0.7670 0.1612 0.1120 0.084 Uiso 1 1 calc R . .
C77 C 0.7787(6) 0.330(2) 0.1142(5) 0.118(7) Uani 1 1 d . . .
H77 H 0.7621 0.3481 0.0934 0.142 Uiso 1 1 calc R . .
C78 C 0.8059(7) 0.5292(18) 0.1226(5) 0.141(9) Uani 1 1 d . . .
H78A H 0.8374 0.5595 0.1295 0.211 Uiso 1 1 calc R . .
H78B H 0.7803 0.5726 0.1339 0.211 Uiso 1 1 calc R . .
H78C H 0.8024 0.5347 0.0972 0.211 Uiso 1 1 calc R . .
C79 C 0.8140(14) 0.451(4) 0.9167(12) 0.23(3) Uani 1 1 d . . .
C80 C 0.8025(7) 0.386(3) 0.9393(5) 0.134(12) Uani 1 1 d . . .
H80 H 0.7922 0.4157 0.9610 0.161 Uiso 1 1 calc R . .
C81 C 0.8035(6) 0.255(3) 0.9345(8) 0.137(10) Uani 1 1 d . . .
H81 H 0.7953 0.2063 0.9531 0.164 Uiso 1 1 calc R . .
C82 C 0.8163(7) 0.215(2) 0.9039(7) 0.131(9) Uani 1 1 d . . .
H82 H 0.8136 0.1370 0.8984 0.157 Uiso 1 1 calc R . .
C83 C 0.8338(11) 0.292(6) 0.8800(7) 0.36(4) Uani 1 1 d . . .
H83 H 0.8496 0.2644 0.8599 0.429 Uiso 1 1 calc R . .
C84 C 0.8306(13) 0.387(4) 0.8830(14) 0.30(4) Uani 1 1 d D . .
H84 H 0.8386 0.4314 0.8633 0.361 Uiso 1 1 calc R . .
C85 C 0.8347(10) 0.563(2) 0.8968(9) 0.31(2) Uani 1 1 d D . .
H85A H 0.8203 0.6307 0.9072 0.463 Uiso 1 1 calc R . .
H85B H 0.8263 0.5596 0.8720 0.463 Uiso 1 1 calc R . .
H85C H 0.8698 0.5663 0.8994 0.463 Uiso 1 1 calc R . .
C86 C 0.1343(6) 0.1320(18) 0.1651(8) 0.126(9) Uani 1 1 d . . .
C87 C 0.1785(10) 0.1560(14) 0.1495(5) 0.119(7) Uani 1 1 d . . .
H87 H 0.1794 0.1866 0.1266 0.143 Uiso 1 1 calc R . .
C88 C 0.2256(9) 0.133(3) 0.1691(9) 0.183(15) Uani 1 1 d . . .
H88 H 0.2562 0.1491 0.1591 0.220 Uiso 1 1 calc R . .
C89 C 0.2208(9) 0.085(2) 0.2046(10) 0.180(12) Uani 1 1 d . . .
H89 H 0.2476 0.0664 0.2188 0.217 Uiso 1 1 calc R . .
C90 C 0.1780(10) 0.0721(18) 0.2141(9) 0.173(14) Uani 1 1 d . . .
H90 H 0.1771 0.0424 0.2371 0.208 Uiso 1 1 calc R . .
C91 C 0.1333(10) 0.0866(14) 0.2022(7) 0.133(10) Uani 1 1 d . . .
H91 H 0.1048 0.0708 0.2150 0.160 Uiso 1 1 calc R . .
C92 C 0.0894(7) 0.1467(16) 0.1515(6) 0.160(9) Uani 1 1 d . . .
H92A H 0.0744 0.2134 0.1620 0.240 Uiso 1 1 calc R . .
H92B H 0.0696 0.0802 0.1565 0.240 Uiso 1 1 calc R . .
H92C H 0.0917 0.1572 0.1262 0.240 Uiso 1 1 calc R . .
C93 C 0.2470(4) 0.4492(11) 0.2447(3) 0.180(17) Uani 1 1 d G . .
C94 C 0.2395(4) 0.4228(10) 0.2803(3) 0.26(2) Uani 1 1 d G . .
H94 H 0.2395 0.3464 0.2878 0.310 Uiso 1 1 calc R . .
C95 C 0.2318(2) 0.5105(10) 0.3049(3) 0.225(19) Uani 1 1 d G . .
H95 H 0.2268 0.4928 0.3287 0.270 Uiso 1 1 calc R . .
C96 C 0.2318(3) 0.6246(10) 0.2938(3) 0.237(19) Uani 1 1 d G . .
H96 H 0.2267 0.6832 0.3102 0.285 Uiso 1 1 calc R . .
C97 C 0.2394(3) 0.6510(11) 0.2581(3) 0.128(8) Uani 1 1 d G . .
H97 H 0.2393 0.7273 0.2507 0.154 Uiso 1 1 calc R . .
C98 C 0.2470(2) 0.5633(11) 0.2336(3) 0.117(7) Uani 1 1 d G . .
H98 H 0.2521 0.5810 0.2097 0.141 Uiso 1 1 calc R . .
C99 C 0.2554(11) 0.352(3) 0.2319(10) 0.37(3) Uani 1 1 d . . .
H99A H 0.2583 0.2970 0.2508 0.552 Uiso 1 1 calc R . .
H99B H 0.2856 0.3543 0.2186 0.552 Uiso 1 1 calc R . .
H99C H 0.2289 0.3304 0.2164 0.552 Uiso 1 1 calc R . .

loop_
_atom_site_aniso_label
_atom_site_aniso_U_11
_atom_site_aniso_U_22
_atom_site_aniso_U_33
_atom_site_aniso_U_23
_atom_site_aniso_U_13
_atom_site_aniso_U_12
Rh1 0.0311(4) 0.0301(4) 0.0192(3) 0.0002(4) -0.0002(4) -0.0004(4)
Rh2 0.0424(5) 0.0257(4) 0.0206(3) -0.0011(4) -0.0006(4) 0.0040(4)
Rh3 0.0321(4) 0.0367(5) 0.0188(4) -0.0010(4) -0.0013(4) 0.0019(4)
S1 0.0346(14) 0.0385(17) 0.0240(13) 0.0032(12) 0.0042(11) 0.0030(12)
S2 0.0384(15) 0.0389(18) 0.0306(14) 0.0073(12) 0.0016(11) 0.0027(13)
S3 0.0562(17) 0.0289(17) 0.0215(13) 0.0016(11) -0.0025(11) 0.0091(13)
S4 0.0515(16) 0.0257(16) 0.0226(13) 0.0004(11) 0.0008(12) 0.0055(13)
S5 0.0347(14) 0.0376(17) 0.0285(13) -0.0064(11) -0.0057(11) 0.0048(13)
S6 0.0383(15) 0.0451(18) 0.0211(12) -0.0035(12) -0.0067(11) 0.0046(13)
S7 0.0599(17) 0.0326(16) 0.0210(13) -0.0020(11) -0.0016(12) -0.0001(13)
S8 0.0439(17) 0.0405(18) 0.0588(18) 0.0070(15) 0.0114(15) 0.0069(14)
S9 0.0586(18) 0.0414(19) 0.0261(14) 0.0079(13) 0.0012(12) 0.0071(15)
N1 0.032(5) 0.028(5) 0.020(4) 0.003(4) 0.005(3) 0.005(4)
N2 0.040(5) 0.027(5) 0.023(5) 0.003(4) 0.000(4) 0.009(4)
N3 0.036(5) 0.046(6) 0.013(4) -0.002(4) -0.010(3) 0.012(4)
N4 0.036(5) 0.042(6) 0.022(4) 0.000(4) -0.005(4) 0.005(4)
N5 0.032(4) 0.028(5) 0.042(5) 0.007(4) 0.003(4) 0.001(4)
N6 0.044(5) 0.018(5) 0.036(5) -0.004(4) -0.008(4) 0.009(4)
B1 0.041(7) 0.011(7) 0.051(7) 0.000(5) -0.011(6) -0.005(5)
B2 0.021(6) 0.032(8) 0.065(8) 0.022(6) 0.007(6) 0.006(5)
B3 0.052(8) 0.031(8) 0.050(8) 0.007(6) 0.013(6) 0.004(6)
B4 0.037(7) 0.045(9) 0.044(8) -0.007(6) -0.006(6) -0.006(6)
B5 0.030(7) 0.031(8) 0.067(9) 0.015(7) 0.003(6) -0.001(6)
B6 0.039(7) 0.036(8) 0.054(8) 0.012(6) 0.000(6) -0.009(6)
B7 0.049(9) 0.046(10) 0.068(10) 0.022(8) -0.011(7) -0.013(7)
B8 0.035(7) 0.035(8) 0.093(11) 0.020(8) 0.010(7) 0.014(6)
B9 0.046(7) 0.024(7) 0.067(9) -0.001(7) 0.005(7) 0.012(6)
B10 0.040(7) 0.043(9) 0.070(9) 0.023(7) 0.004(7) 0.014(7)
B11 0.028(6) 0.027(7) 0.034(6) -0.010(6) 0.005(5) 0.005(5)
B12 0.035(7) 0.032(8) 0.029(6) 0.006(6) -0.009(5) 0.006(6)
B13 0.057(8) 0.039(9) 0.033(7) 0.025(6) 0.000(6) 0.012(7)
B14 0.044(8) 0.042(8) 0.033(6) 0.014(6) -0.006(6) 0.007(6)
B15 0.050(7) 0.017(7) 0.035(7) -0.005(5) -0.006(5) -0.007(6)
B16 0.042(7) 0.025(8) 0.046(8) -0.012(6) -0.002(6) 0.011(6)
B17 0.062(9) 0.042(9) 0.038(7) -0.009(7) -0.014(6) 0.022(7)
B18 0.074(10) 0.028(9) 0.038(8) 0.012(6) -0.017(7) 0.012(7)
B19 0.068(8) 0.017(6) 0.055(7) -0.004(7) -0.005(7) -0.009(6)
B20 0.059(9) 0.043(9) 0.047(8) -0.005(7) -0.007(7) 0.021(7)
B21 0.037(7) 0.036(8) 0.023(6) 0.000(5) 0.001(5) -0.006(6)
B22 0.041(7) 0.048(9) 0.044(8) -0.012(7) 0.008(6) 0.016(7)
B23 0.051(8) 0.029(8) 0.058(8) -0.006(7) -0.003(7) 0.026(7)
B24 0.043(7) 0.030(8) 0.044(7) 0.016(6) -0.015(6) -0.007(6)
B25 0.049(8) 0.039(9) 0.048(8) 0.008(7) -0.007(6) 0.009(7)
B26 0.029(6) 0.044(8) 0.031(6) 0.003(6) -0.007(5) 0.000(6)
B27 0.040(8) 0.061(10) 0.041(7) -0.013(7) 0.007(6) 0.005(7)
B28 0.047(8) 0.062(11) 0.049(8) -0.024(8) -0.005(6) 0.012(7)
B29 0.089(10) 0.015(7) 0.038(8) -0.004(5) -0.012(7) 0.001(7)
B30 0.061(9) 0.049(10) 0.061(10) -0.012(7) -0.016(7) 0.006(7)
C1 0.031(5) 0.028(6) 0.031(5) 0.004(4) 0.002(4) 0.006(5)
C2 0.034(6) 0.032(7) 0.034(6) 0.006(5) 0.006(5) 0.001(5)
C3 0.043(6) 0.035(7) 0.024(5) -0.003(5) 0.003(5) 0.009(5)
C4 0.040(6) 0.037(7) 0.028(5) -0.011(5) 0.007(5) 0.002(5)
C5 0.045(6) 0.033(7) 0.030(5) -0.005(5) 0.003(5) -0.001(5)
C6 0.032(6) 0.036(7) 0.034(6) 0.002(5) -0.012(4) 0.001(5)
C7 0.036(5) 0.026(6) 0.037(6) 0.000(5) -0.008(5) -0.014(5)
C8 0.025(5) 0.029(6) 0.041(6) -0.002(5) -0.004(4) -0.004(5)
C9 0.026(6) 0.025(6) 0.045(7) -0.004(5) 0.002(5) -0.007(4)
C10 0.034(6) 0.035(6) 0.030(5) -0.001(5) 0.006(4) 0.003(5)
C11 0.040(6) 0.033(6) 0.014(5) 0.005(4) -0.003(4) -0.001(5)
C12 0.045(6) 0.033(7) 0.015(5) -0.007(5) -0.001(4) -0.003(5)
C13 0.027(5) 0.031(6) 0.034(6) 0.001(5) 0.004(4) 0.000(5)
C14 0.041(6) 0.020(6) 0.023(5) 0.000(4) 0.007(4) 0.005(5)
C15 0.047(6) 0.035(6) 0.013(5) 0.002(5) 0.002(4) 0.004(5)
C16 0.038(6) 0.027(7) 0.058(7) 0.002(5) -0.006(5) 0.009(5)
C17 0.066(8) 0.036(7) 0.013(5) 0.005(5) 0.000(5) 0.001(6)
C18 0.035(6) 0.027(6) 0.039(6) 0.002(5) -0.009(5) -0.003(5)
C19 0.043(6) 0.016(6) 0.049(7) 0.002(5) 0.004(5) 0.015(5)
C20 0.046(6) 0.048(8) 0.023(6) 0.001(5) 0.008(5) -0.002(6)
C21 0.040(6) 0.036(7) 0.020(5) 0.000(4) 0.006(4) -0.005(5)
C22 0.052(7) 0.048(7) 0.030(6) 0.009(5) -0.015(5) 0.004(6)
C23 0.038(6) 0.026(6) 0.021(5) -0.004(4) -0.001(4) -0.003(5)
C24 0.050(6) 0.021(6) 0.031(6) -0.001(5) -0.011(5) -0.011(5)
C25 0.031(5) 0.038(7) 0.025(5) -0.001(5) -0.006(4) -0.002(5)
C26 0.043(6) 0.034(7) 0.016(5) -0.003(4) -0.002(4) -0.001(5)
C27 0.043(6) 0.034(7) 0.024(5) -0.008(5) -0.014(5) 0.003(5)
C28 0.030(5) 0.037(7) 0.031(6) 0.006(5) -0.004(5) -0.007(5)
C29 0.036(6) 0.055(8) 0.014(5) 0.000(5) 0.004(4) 0.005(5)
C30 0.035(6) 0.035(7) 0.030(6) 0.005(5) -0.003(5) 0.002(5)
C31 0.022(5) 0.041(7) 0.019(5) -0.009(4) 0.000(4) -0.012(5)
C32 0.041(6) 0.034(7) 0.032(6) -0.017(5) 0.003(5) -0.009(5)
C33 0.054(7) 0.070(10) 0.041(7) 0.017(6) 0.006(5) -0.018(7)
C34 0.061(7) 0.065(9) 0.023(6) -0.001(6) 0.012(5) 0.022(7)
C35 0.060(7) 0.039(8) 0.044(6) -0.003(5) -0.015(5) 0.013(6)
C36 0.049(7) 0.068(9) 0.019(5) 0.007(5) -0.004(5) -0.008(6)
C37 0.047(7) 0.049(8) 0.058(8) -0.014(6) 0.004(6) -0.002(6)
C38 0.046(6) 0.018(6) 0.028(5) 0.010(4) 0.000(5) -0.004(5)
C39 0.071(8) 0.023(6) 0.024(5) -0.004(5) 0.001(5) -0.008(5)
C40 0.059(7) 0.014(6) 0.029(6) 0.003(4) -0.003(5) -0.013(5)
C41 0.055(7) 0.031(7) 0.037(6) 0.001(5) 0.004(5) 0.013(6)
C42 0.063(7) 0.010(6) 0.026(6) 0.002(4) -0.001(5) 0.000(5)
C43 0.079(9) 0.051(8) 0.029(6) 0.000(6) 0.012(5) -0.014(7)
C44 0.045(7) 0.050(8) 0.056(8) 0.002(6) -0.006(6) 0.007(6)
C45 0.091(9) 0.040(7) 0.022(6) -0.006(5) -0.021(5) -0.002(6)
C46 0.054(8) 0.068(9) 0.048(7) 0.001(6) 0.000(6) 0.007(7)
C47 0.062(7) 0.024(6) 0.042(6) -0.003(5) -0.015(6) 0.004(6)
C48 0.032(6) 0.045(8) 0.040(6) -0.008(6) 0.008(5) 0.005(5)
C49 0.023(5) 0.031(6) 0.037(6) -0.001(5) 0.003(4) -0.003(5)
C50 0.036(6) 0.048(8) 0.031(6) 0.011(6) -0.001(5) 0.009(6)
C51 0.030(6) 0.079(10) 0.022(6) 0.002(6) 0.005(4) 0.031(6)
C52 0.041(6) 0.051(8) 0.023(6) -0.010(5) -0.007(5) 0.001(5)
C53 0.055(8) 0.049(9) 0.068(8) -0.004(7) 0.002(6) -0.011(6)
C54 0.048(6) 0.057(8) 0.017(5) -0.006(5) -0.004(5) -0.006(6)
C55 0.066(8) 0.056(9) 0.059(8) 0.002(7) 0.021(6) 0.023(7)
C56 0.062(8) 0.092(11) 0.042(7) -0.002(7) -0.007(6) 0.035(8)
C57 0.045(7) 0.084(10) 0.048(7) -0.013(7) -0.015(6) 0.004(7)
C58 0.062(11) 0.062(12) 0.23(3) 0.086(15) 0.008(14) 0.004(10)
C59 0.119(17) 0.17(2) 0.144(17) 0.105(15) -0.065(15) -0.066(16)
C60 0.19(3) 0.27(4) 0.37(5) 0.16(3) -0.15(3) -0.11(3)
C61 0.081(19) 0.29(5) 0.74(10) 0.22(5) -0.03(3) 0.05(2)
C62 0.21(3) 0.107(18) 0.21(3) 0.003(16) 0.06(2) 0.019(19)
C63 0.139(16) 0.077(12) 0.082(12) -0.013(11) -0.007(12) -0.014(11)
C64 0.20(3) 0.069(15) 0.30(3) 0.092(18) -0.02(2) 0.005(16)
C65 0.086(11) 0.060(10) 0.056(9) 0.010(7) -0.012(8) 0.002(8)
C66 0.107(15) 0.054(11) 0.125(16) 0.025(11) -0.050(13) 0.005(11)
C67 0.054(10) 0.052(11) 0.18(2) 0.020(13) 0.002(13) 0.002(8)
C68 0.094(13) 0.067(11) 0.111(14) -0.026(10) 0.045(11) -0.027(10)
C69 0.102(11) 0.054(9) 0.047(8) -0.009(7) 0.005(8) -0.009(8)
C70 0.042(7) 0.054(8) 0.065(9) -0.011(6) 0.007(6) 0.001(6)
C71 0.187(19) 0.17(2) 0.048(10) -0.005(11) 0.020(11) -0.039(15)
C72 0.085(12) 0.120(17) 0.076(12) -0.022(12) 0.036(10) 0.007(11)
C73 0.14(2) 0.39(5) 0.12(2) -0.17(3) -0.092(17) 0.19(3)
C74 0.102(17) 0.39(5) 0.091(18) -0.12(3) -0.012(13) 0.11(3)
C75 0.056(10) 0.24(3) 0.087(14) 0.012(15) 0.029(9) 0.054(13)
C76 0.062(9) 0.086(13) 0.062(10) -0.010(9) -0.018(7) -0.005(9)
C77 0.082(12) 0.19(2) 0.085(13) -0.068(15) -0.026(9) -0.007(14)
C78 0.19(2) 0.12(2) 0.104(14) -0.050(13) 0.091(14) -0.039(16)
C79 0.16(4) 0.22(4) 0.31(6) 0.09(4) -0.20(4) -0.04(3)
C80 0.078(13) 0.25(4) 0.072(13) -0.011(18) -0.018(10) 0.09(2)
C81 0.051(11) 0.21(3) 0.15(2) 0.10(2) 0.003(12) -0.007(15)
C82 0.071(13) 0.22(3) 0.102(16) -0.042(19) -0.029(12) 0.053(15)
C83 0.083(18) 0.94(13) 0.052(14) 0.14(4) 0.013(12) 0.17(4)
C84 0.057(17) 0.45(8) 0.40(7) 0.36(6) -0.09(3) -0.05(3)
C85 0.29(4) 0.14(2) 0.50(5) 0.14(3) -0.30(4) -0.10(2)
C86 0.037(9) 0.105(16) 0.24(3) -0.123(18) -0.005(13) -0.007(10)
C87 0.19(2) 0.070(12) 0.099(14) -0.048(10) 0.027(15) -0.032(14)
C88 0.092(17) 0.21(3) 0.24(3) -0.16(3) 0.03(2) -0.041(19)
C89 0.084(17) 0.19(3) 0.27(3) -0.05(3) 0.00(3) -0.007(16)
C90 0.125(19) 0.077(16) 0.32(4) -0.054(19) 0.04(3) -0.007(16)
C91 0.22(3) 0.047(11) 0.134(18) -0.012(13) 0.09(2) -0.008(15)
C92 0.111(15) 0.129(19) 0.24(3) -0.077(16) -0.065(16) 0.027(13)
C93 0.063(13) 0.32(5) 0.15(2) 0.10(3) -0.003(14) -0.01(2)
C94 0.053(14) 0.30(4) 0.43(6) -0.15(4) -0.09(2) 0.014(18)
C95 0.078(15) 0.37(5) 0.22(3) 0.20(3) -0.025(16) -0.05(2)
C96 0.035(10) 0.59(6) 0.091(14) -0.08(2) -0.010(10) -0.070(19)
C97 0.036(9) 0.18(2) 0.17(2) -0.028(16) -0.038(11) 0.002(10)
C98 0.062(11) 0.20(2) 0.088(14) 0.012(14) -0.004(9) -0.017(15)
C99 0.12(2) 0.36(5) 0.62(8) -0.32(5) -0.06(3) 0.06(3)

loop_
_atom_type_symbol
_atom_type_description
_atom_type_scat_dispersion_real
_atom_type_scat_dispersion_imag
_atom_type_scat_source
C C 0.0033 0.0016 'International Tables Vol C Tables 4.2.6.8 and 6.1.1.4'
H H 0.0000 0.0000 'International Tables Vol C Tables 4.2.6.8 and 6.1.1.4'
B B 0.0013 0.0007 'International Tables Vol C Tables 4.2.6.8 and 6.1.1.4'
N N 0.0061 0.0033 'International Tables Vol C Tables 4.2.6.8 and 6.1.1.4'
S S 0.1246 0.1234 'International Tables Vol C Tables 4.2.6.8 and 6.1.1.4'
Rh Rh -1.1178 0.9187 'International Tables Vol C Tables 4.2.6.8 and 6.1.1.4'

loop_
_geom_angle_atom_site_label_1
_geom_angle_atom_site_label_2
_geom_angle_atom_site_label_3
_geom_angle
_geom_angle_site_symmetry_1
_geom_angle_site_symmetry_3
_geom_angle_publ_flag
N1 Rh1 C31 124.0(3) . . ?
N1 Rh1 C32 159.7(3) . . ?
C31 Rh1 C32 38.7(3) . . ?
N1 Rh1 C29 99.6(3) . . ?
C31 Rh1 C29 64.3(3) . . ?
C32 Rh1 C29 64.9(4) . . ?
N1 Rh1 C30 94.6(3) . . ?
C31 Rh1 C30 38.2(3) . . ?
C32 Rh1 C30 65.1(4) . . ?
C29 Rh1 C30 39.1(3) . . ?
N1 Rh1 S2 90.8(2) . . ?
C31 Rh1 S2 145.1(3) . . ?
C32 Rh1 S2 106.7(3) . . ?
C29 Rh1 S2 111.6(3) . . ?
C30 Rh1 S2 150.7(3) . . ?
N1 Rh1 S1 90.4(2) . . ?
C31 Rh1 S1 91.1(2) . . ?
C32 Rh1 S1 99.1(3) . . ?
C29 Rh1 S1 154.9(2) . . ?
C30 Rh1 S1 117.7(3) . . ?
S2 Rh1 S1 91.03(9) . . ?
N2 Rh2 C39 160.8(3) . . ?
N2 Rh2 C41 96.4(3) . . ?
C39 Rh2 C41 65.4(4) . . ?
N2 Rh2 C42 97.3(3) . . ?
C39 Rh2 C42 65.0(4) . . ?
C41 Rh2 C42 38.1(3) . . ?
N2 Rh2 C38 129.7(3) . . ?
C39 Rh2 C38 38.2(3) . . ?
C41 Rh2 C38 63.4(4) . . ?
C42 Rh2 C38 38.0(3) . . ?
N2 Rh2 C40 127.8(3) . . ?
C39 Rh2 C40 39.2(4) . . ?
C41 Rh2 C40 38.1(4) . . ?
C42 Rh2 C40 63.6(4) . . ?
C38 Rh2 C40 63.1(3) . . ?
N2 Rh2 S4 90.3(2) . . ?
C39 Rh2 S4 103.4(3) . . ?
C41 Rh2 S4 152.7(3) . . ?
C42 Rh2 S4 114.8(3) . . ?
C38 Rh2 S4 92.1(3) . . ?
C40 Rh2 S4 141.8(3) . . ?
N2 Rh2 S3 90.2(2) . . ?
C39 Rh2 S3 102.7(3) . . ?
C41 Rh2 S3 115.6(3) . . ?
C42 Rh2 S3 153.2(3) . . ?
C38 Rh2 S3 140.0(3) . . ?
C40 Rh2 S3 91.6(3) . . ?
S4 Rh2 S3 90.74(9) . . ?
N3 Rh3 C48 159.5(3) . . ?
N3 Rh3 C49 124.9(3) . . ?
C48 Rh3 C49 38.3(3) . . ?
N3 Rh3 C51 99.1(4) . . ?
C48 Rh3 C51 64.3(4) . . ?
C49 Rh3 C51 63.6(3) . . ?
N3 Rh3 C52 132.1(3) . . ?
C48 Rh3 C52 39.1(3) . . ?
C49 Rh3 C52 64.1(3) . . ?
C51 Rh3 C52 37.8(4) . . ?
N3 Rh3 C50 94.1(3) . . ?
C48 Rh3 C50 65.5(4) . . ?
C49 Rh3 C50 38.7(3) . . ?
C51 Rh3 C50 38.7(4) . . ?
C52 Rh3 C50 65.0(4) . . ?
N3 Rh3 S5 91.0(2) . . ?
C48 Rh3 S5 106.4(3) . . ?
C49 Rh3 S5 144.1(3) . . ?
C51 Rh3 S5 113.5(3) . . ?
C52 Rh3 S5 91.7(3) . . ?
C50 Rh3 S5 152.2(3) . . ?
N3 Rh3 S6 90.6(2) . . ?
C48 Rh3 S6 99.7(3) . . ?
C49 Rh3 S6 90.5(2) . . ?
C51 Rh3 S6 153.4(3) . . ?
C52 Rh3 S6 137.1(3) . . ?
C50 Rh3 S6 116.3(3) . . ?
S5 Rh3 S6 90.88(9) . . ?
C1 S1 Rh1 105.6(3) . . ?
C2 S2 Rh1 105.9(3) . . ?
C3 S3 Rh2 106.5(3) . . ?
C4 S4 Rh2 106.9(3) . . ?
C5 S5 Rh3 106.2(3) . . ?
C6 S6 Rh3 106.4(3) . . ?
C7 S7 C10 101.8(5) . . ?
C9 S8 C16 102.5(5) . . ?
C8 S9 C22 103.5(5) . . ?
C15 N1 C11 117.1(8) . . ?
C15 N1 Rh1 121.5(6) . . ?
C11 N1 Rh1 121.3(6) . . ?
C21 N2 C17 118.1(8) . . ?
C21 N2 Rh2 122.3(6) . . ?
C17 N2 Rh2 119.6(6) . . ?
C23 N3 C27 117.8(9) . . ?
C23 N3 Rh3 121.4(6) . . ?
C27 N3 Rh3 120.8(7) . . ?
C8 N4 C7 114.4(8) . . ?
C8 N5 C9 114.9(8) . . ?
C9 N6 C7 114.8(8) . . ?
C1 B1 C2 58.5(5) . . ?
C1 B1 B7 106.6(8) . . ?
C2 B1 B7 106.8(8) . . ?
C1 B1 B2 58.6(6) . . ?
C2 B1 B2 106.1(8) . . ?
B7 B1 B2 60.9(7) . . ?
C1 B1 B6 106.7(8) . . ?
C2 B1 B6 59.1(6) . . ?
B7 B1 B6 61.1(7) . . ?
B2 B1 B6 109.5(8) . . ?
C1 B2 B3 58.9(6) . . ?
C1 B2 B1 59.2(6) . . ?
B3 B2 B1 107.2(8) . . ?
C1 B2 B7 105.9(8) . . ?
B3 B2 B7 107.7(8) . . ?
B1 B2 B7 59.5(7) . . ?
C1 B2 B8 105.7(8) . . ?
B3 B2 B8 60.4(7) . . ?
B1 B2 B8 106.2(8) . . ?
B7 B2 B8 58.9(7) . . ?
C1 B3 B4 60.8(7) . . ?
C1 B3 B2 59.0(6) . . ?
B4 B3 B2 110.4(9) . . ?
C1 B3 B9 106.9(8) . . ?
B4 B3 B9 60.4(7) . . ?
B2 B3 B9 109.3(9) . . ?
C1 B3 B8 106.1(9) . . ?
B4 B3 B8 109.0(9) . . ?
B2 B3 B8 60.9(7) . . ?
B9 B3 B8 59.7(7) . . ?
B3 B4 C1 59.2(6) . . ?
B3 B4 B9 61.3(7) . . ?
C1 B4 B9 106.3(8) . . ?
B3 B4 C2 105.2(8) . . ?
C1 B4 C2 57.6(6) . . ?
B9 B4 C2 104.4(8) . . ?
B3 B4 B5 108.5(9) . . ?
C1 B4 B5 104.5(8) . . ?
B9 B4 B5 59.9(7) . . ?
C2 B4 B5 57.4(6) . . ?
C2 B5 B9 105.8(8) . . ?
C2 B5 B6 59.5(6) . . ?
B9 B5 B6 107.7(8) . . ?
C2 B5 B10 104.4(8) . . ?
B9 B5 B10 59.7(7) . . ?
B6 B5 B10 58.9(7) . . ?
C2 B5 B4 60.2(6) . . ?
B9 B5 B4 58.9(7) . . ?
B6 B5 B4 108.8(9) . . ?
B10 B5 B4 106.3(8) . . ?
C2 B6 B10 104.8(9) . . ?
C2 B6 B5 58.1(6) . . ?
B10 B6 B5 60.8(7) . . ?
C2 B6 B1 58.8(6) . . ?
B10 B6 B1 106.1(9) . . ?
B5 B6 B1 106.7(9) . . ?
C2 B6 B7 104.7(8) . . ?
B10 B6 B7 59.6(7) . . ?
B5 B6 B7 108.1(9) . . ?
B1 B6 B7 58.8(7) . . ?
B1 B7 B8 107.9(9) . . ?
B1 B7 B10 106.7(9) . . ?
B8 B7 B10 58.8(8) . . ?
B1 B7 B2 59.7(6) . . ?
B8 B7 B2 60.9(7) . . ?
B10 B7 B2 107.3(10) . . ?
B1 B7 B6 60.1(7) . . ?
B8 B7 B6 106.8(9) . . ?
B10 B7 B6 59.0(7) . . ?
B2 B7 B6 107.8(9) . . ?
B10 B8 B7 60.8(8) . . ?
B10 B8 B9 60.8(8) . . ?
B7 B8 B9 109.4(9) . . ?
B10 B8 B3 107.5(8) . . ?
B7 B8 B3 107.2(9) . . ?
B9 B8 B3 59.5(7) . . ?
B10 B8 B2 108.2(9) . . ?
B7 B8 B2 60.2(7) . . ?
B9 B8 B2 107.3(8) . . ?
B3 B8 B2 58.6(6) . . ?
B4 B9 B3 58.3(7) . . ?
B4 B9 B8 108.1(9) . . ?
B3 B9 B8 60.8(7) . . ?
B4 B9 B5 61.2(6) . . ?
B3 B9 B5 107.2(8) . . ?
B8 B9 B5 108.0(9) . . ?
B4 B9 B10 109.0(9) . . ?
B3 B9 B10 106.8(9) . . ?
B8 B9 B10 58.6(7) . . ?
B5 B9 B10 60.7(7) . . ?
B8 B10 B6 110.0(9) . . ?
B8 B10 B7 60.4(8) . . ?
B6 B10 B7 61.4(7) . . ?
B8 B10 B9 60.6(7) . . ?
B6 B10 B9 108.8(8) . . ?
B7 B10 B9 108.9(9) . . ?
B8 B10 B5 108.7(9) . . ?
B6 B10 B5 60.3(7) . . ?
B7 B10 B5 109.2(9) . . ?
B9 B10 B5 59.6(7) . . ?
C4 B11 C3 59.7(5) . . ?
C4 B11 B17 106.8(8) . . ?
C3 B11 B17 106.4(8) . . ?
C4 B11 B16 58.6(6) . . ?
C3 B11 B16 107.1(8) . . ?
B17 B11 B16 61.3(7) . . ?
C4 B11 B12 106.1(8) . . ?
C3 B11 B12 57.6(6) . . ?
B17 B11 B12 61.1(7) . . ?
B16 B11 B12 109.6(8) . . ?
C3 B12 B18 106.4(8) . . ?
C3 B12 B13 59.9(6) . . ?
B18 B12 B13 60.0(7) . . ?
C3 B12 B11 59.5(6) . . ?
B18 B12 B11 106.8(8) . . ?
B13 B12 B11 108.2(8) . . ?
C3 B12 B17 106.2(8) . . ?
B18 B12 B17 60.0(7) . . ?
B13 B12 B17 108.3(8) . . ?
B11 B12 B17 58.9(6) . . ?
C3 B13 B18 104.3(8) . . ?
C3 B13 B14 59.2(6) . . ?
B18 B13 B14 108.6(9) . . ?
C3 B13 B12 57.7(6) . . ?
B18 B13 B12 59.6(7) . . ?
B14 B13 B12 107.4(8) . . ?
C3 B13 B19 106.2(8) . . ?
B18 B13 B19 60.2(7) . . ?
B14 B13 B19 61.2(7) . . ?
B12 B13 B19 108.0(9) . . ?
C3 B14 C4 59.0(5) . . ?
C3 B14 B13 59.3(7) . . ?
C4 B14 B13 106.3(8) . . ?
C3 B14 B15 105.3(8) . . ?
C4 B14 B15 57.6(6) . . ?
B13 B14 B15 107.7(8) . . ?
C3 B14 B19 105.3(8) . . ?
C4 B14 B19 104.1(8) . . ?
B13 B14 B19 60.0(7) . . ?
B15 B14 B19 59.4(7) . . ?
C4 B15 B16 58.8(6) . . ?
C4 B15 B20 105.7(8) . . ?
B16 B15 B20 60.5(7) . . ?
C4 B15 B19 107.4(8) . . ?
B16 B15 B19 108.6(8) . . ?
B20 B15 B19 59.1(7) . . ?
C4 B15 B14 60.0(6) . . ?
B16 B15 B14 108.9(8) . . ?
B20 B15 B14 108.0(8) . . ?
B19 B15 B14 61.2(6) . . ?
C4 B16 B15 58.5(6) . . ?
C4 B16 B11 58.8(6) . . ?
B15 B16 B11 106.8(8) . . ?
C4 B16 B20 105.0(9) . . ?
B15 B16 B20 59.8(7) . . ?
B11 B16 B20 106.8(9) . . ?
C4 B16 B17 105.2(8) . . ?
B15 B16 B17 107.9(9) . . ?
B11 B16 B17 59.1(6) . . ?
B20 B16 B17 60.3(7) . . ?
B11 B17 B18 106.7(9) . . ?
B11 B17 B20 106.4(9) . . ?
B18 B17 B20 59.9(7) . . ?
B11 B17 B12 60.0(7) . . ?
B18 B17 B12 58.8(7) . . ?
B20 B17 B12 106.4(9) . . ?
B11 B17 B16 59.6(7) . . ?
B18 B17 B16 107.3(9) . . ?
B20 B17 B16 59.3(7) . . ?
B12 B17 B16 107.3(8) . . ?
B12 B18 B13 60.4(7) . . ?
B12 B18 B17 61.3(7) . . ?
B13 B18 B17 109.7(9) . . ?
B12 B18 B19 109.0(8) . . ?
B13 B18 B19 60.6(7) . . ?
B17 B18 B19 108.5(9) . . ?
B12 B18 B20 109.0(10) . . ?
B13 B18 B20 107.7(8) . . ?
B17 B18 B20 60.7(8) . . ?
B19 B18 B20 58.7(7) . . ?
B20 B19 B15 60.2(7) . . ?
B20 B19 B18 60.7(7) . . ?
B15 B19 B18 107.6(9) . . ?
B20 B19 B13 108.2(9) . . ?
B15 B19 B13 106.8(8) . . ?
B18 B19 B13 59.2(7) . . ?
B20 B19 B14 107.6(9) . . ?
B15 B19 B14 59.4(6) . . ?
B18 B19 B14 105.9(8) . . ?
B13 B19 B14 58.8(6) . . ?
B19 B20 B15 60.7(7) . . ?
B19 B20 B16 109.3(9) . . ?
B15 B20 B16 59.7(7) . . ?
B19 B20 B18 60.6(8) . . ?
B15 B20 B18 107.8(9) . . ?
B16 B20 B18 107.8(10) . . ?
B19 B20 B17 109.1(10) . . ?
B15 B20 B17 107.9(9) . . ?
B16 B20 B17 60.4(7) . . ?
B18 B20 B17 59.4(8) . . ?
C5 B21 C6 58.8(5) . . ?
C5 B21 B22 57.8(6) . . ?
C6 B21 B22 105.3(8) . . ?
C5 B21 B27 103.8(9) . . ?
C6 B21 B27 104.2(8) . . ?
B22 B21 B27 59.8(7) . . ?
C5 B21 B26 104.4(8) . . ?
C6 B21 B26 57.3(6) . . ?
B22 B21 B26 107.7(9) . . ?
B27 B21 B26 60.1(6) . . ?
C5 B22 B28 105.6(9) . . ?
C5 B22 B21 60.1(6) . . ?
B28 B22 B21 108.7(8) . . ?
C5 B22 B27 106.2(8) . . ?
B28 B22 B27 59.4(7) . . ?
B21 B22 B27 60.7(7) . . ?
C5 B22 B23 58.6(6) . . ?
B28 B22 B23 60.5(7) . . ?
B21 B22 B23 109.1(8) . . ?
B27 B22 B23 108.2(9) . . ?
C5 B23 B24 59.5(6) . . ?
C5 B23 B29 105.9(9) . . ?
B24 B23 B29 59.9(7) . . ?
C5 B23 B28 103.5(9) . . ?
B24 B23 B28 106.9(9) . . ?
B29 B23 B28 60.2(7) . . ?
C5 B23 B22 57.6(6) . . ?
B24 B23 B22 106.7(9) . . ?
B29 B23 B22 107.5(9) . . ?
B28 B23 B22 58.8(7) . . ?
C5 B24 C6 58.8(6) . . ?
C5 B24 B25 105.8(8) . . ?
C6 B24 B25 58.5(6) . . ?
C5 B24 B23 58.4(6) . . ?
C6 B24 B23 106.5(8) . . ?
B25 B24 B23 109.5(9) . . ?
C5 B24 B29 105.4(8) . . ?
C6 B24 B29 106.5(8) . . ?
B25 B24 B29 61.4(7) . . ?
B23 B24 B29 60.3(7) . . ?
C6 B25 B24 60.4(6) . . ?
C6 B25 B30 105.3(9) . . ?
B24 B25 B30 108.5(9) . . ?
C6 B25 B26 58.1(6) . . ?
B24 B25 B26 108.3(8) . . ?
B30 B25 B26 59.8(7) . . ?
C6 B25 B29 106.8(8) . . ?
B24 B25 B29 59.9(7) . . ?
B30 B25 B29 60.9(8) . . ?
B26 B25 B29 108.6(9) . . ?
C6 B26 B30 106.2(9) . . ?
C6 B26 B25 59.0(6) . . ?
B30 B26 B25 60.1(7) . . ?
C6 B26 B21 59.8(6) . . ?
B30 B26 B21 108.4(8) . . ?
B25 B26 B21 108.3(8) . . ?
C6 B26 B27 105.9(7) . . ?
B30 B26 B27 59.7(7) . . ?
B25 B26 B27 107.4(9) . . ?
B21 B26 B27 59.9(6) . . ?
B28 B27 B22 60.1(7) . . ?
B28 B27 B30 61.5(8) . . ?
B22 B27 B30 108.9(10) . . ?
B28 B27 B21 108.3(9) . . ?
B22 B27 B21 59.6(6) . . ?
B30 B27 B21 108.3(9) . . ?
B28 B27 B26 108.6(9) . . ?
B22 B27 B26 107.4(8) . . ?
B30 B27 B26 59.5(7) . . ?
B21 B27 B26 60.0(6) . . ?
B27 B28 B22 60.5(8) . . ?
B27 B28 B23 109.3(9) . . ?
B22 B28 B23 60.7(7) . . ?
B27 B28 B29 109.0(9) . . ?
B22 B28 B29 108.5(9) . . ?
B23 B28 B29 59.6(7) . . ?
B27 B28 B30 59.9(7) . . ?
B22 B28 B30 108.0(9) . . ?
B23 B28 B30 108.0(9) . . ?
B29 B28 B30 60.5(7) . . ?
B24 B29 B23 59.8(7) . . ?
B24 B29 B28 106.7(8) . . ?
B23 B29 B28 60.2(7) . . ?
B24 B29 B25 58.7(6) . . ?
B23 B29 B25 106.9(8) . . ?
B28 B29 B25 106.4(9) . . ?
B24 B29 B30 106.0(8) . . ?
B23 B29 B30 108.0(9) . . ?
B28 B29 B30 60.0(7) . . ?
B25 B29 B30 58.8(7) . . ?
B26 B30 B27 60.7(7) . . ?
B26 B30 B25 60.2(7) . . ?
B27 B30 B25 108.2(9) . . ?
B26 B30 B28 107.2(9) . . ?
B27 B30 B28 58.6(7) . . ?
B25 B30 B28 107.2(9) . . ?
B26 B30 B29 108.5(9) . . ?
B27 B30 B29 107.3(9) . . ?
B25 B30 B29 60.3(7) . . ?
B28 B30 B29 59.5(7) . . ?
C2 C1 B3 109.3(7) . . ?
C2 C1 B2 111.0(7) . . ?
B3 C1 B2 62.1(6) . . ?
C2 C1 B1 61.2(6) . . ?
B3 C1 B1 112.1(8) . . ?
B2 C1 B1 62.2(6) . . ?
C2 C1 B4 62.1(6) . . ?
B3 C1 B4 60.0(6) . . ?
B2 C1 B4 112.3(7) . . ?
B1 C1 B4 113.3(7) . . ?
C2 C1 S1 118.4(6) . . ?
B3 C1 S1 121.6(7) . . ?
B2 C1 S1 121.8(6) . . ?
B1 C1 S1 119.2(7) . . ?
B4 C1 S1 116.7(7) . . ?
C1 C2 B5 110.7(8) . . ?
C1 C2 B1 60.3(6) . . ?
B5 C2 B1 112.9(7) . . ?
C1 C2 B6 110.5(7) . . ?
B5 C2 B6 62.5(7) . . ?
B1 C2 B6 62.1(6) . . ?
C1 C2 B4 60.3(6) . . ?
B5 C2 B4 62.4(7) . . ?
B1 C2 B4 111.1(7) . . ?
B6 C2 B4 112.9(8) . . ?
C1 C2 S2 118.6(6) . . ?
B5 C2 S2 120.3(7) . . ?
B1 C2 S2 119.5(7) . . ?
B6 C2 S2 121.7(7) . . ?
B4 C2 S2 117.5(7) . . ?
B12 C3 C4 110.3(8) . . ?
B12 C3 B11 62.9(6) . . ?
C4 C3 B11 59.7(6) . . ?
B12 C3 B14 113.3(8) . . ?
C4 C3 B14 60.9(6) . . ?
B11 C3 B14 111.8(8) . . ?
B12 C3 B13 62.5(7) . . ?
C4 C3 B13 109.6(8) . . ?
B11 C3 B13 113.0(8) . . ?
B14 C3 B13 61.6(6) . . ?
B12 C3 S3 122.0(7) . . ?
C4 C3 S3 118.1(7) . . ?
B11 C3 S3 118.3(7) . . ?
B14 C3 S3 117.0(7) . . ?
B13 C3 S3 122.2(7) . . ?
B15 C4 B16 62.7(7) . . ?
B15 C4 B11 113.2(8) . . ?
B16 C4 B11 62.6(6) . . ?
B15 C4 C3 110.0(8) . . ?
B16 C4 C3 111.0(8) . . ?
B11 C4 C3 60.6(6) . . ?
B15 C4 B14 62.4(6) . . ?
B16 C4 B14 114.0(8) . . ?
B11 C4 B14 111.9(8) . . ?
C3 C4 B14 60.1(6) . . ?
B15 C4 S4 122.3(7) . . ?
B16 C4 S4 121.6(7) . . ?
B11 C4 S4 117.6(7) . . ?
C3 C4 S4 117.6(7) . . ?
B14 C4 S4 117.3(6) . . ?
B22 C5 C6 110.3(8) . . ?
B22 C5 B23 63.8(7) . . ?
C6 C5 B23 111.3(8) . . ?
B22 C5 B24 113.8(8) . . ?
C6 C5 B24 61.0(6) . . ?
B23 C5 B24 62.1(7) . . ?
B22 C5 B21 62.1(6) . . ?
C6 C5 B21 60.7(6) . . ?
B23 C5 B21 115.0(8) . . ?
B24 C5 B21 113.1(8) . . ?
B22 C5 S5 122.2(7) . . ?
C6 C5 S5 117.6(6) . . ?
B23 C5 S5 120.4(7) . . ?
B24 C5 S5 116.7(7) . . ?
B21 C5 S5 117.5(7) . . ?
B26 C6 C5 110.1(7) . . ?
B26 C6 B25 63.0(7) . . ?
C5 C6 B25 109.0(8) . . ?
B26 C6 B21 62.8(6) . . ?
C5 C6 B21 60.5(6) . . ?
B25 C6 B21 114.0(8) . . ?
B26 C6 B24 112.8(8) . . ?
C5 C6 B24 60.2(6) . . ?
B25 C6 B24 61.1(7) . . ?
B21 C6 B24 112.2(8) . . ?
B26 C6 S6 122.5(7) . . ?
C5 C6 S6 118.5(6) . . ?
B25 C6 S6 121.4(7) . . ?
B21 C6 S6 118.2(7) . . ?
B24 C6 S6 116.9(7) . . ?
N6 C7 N4 125.9(8) . . ?
N6 C7 S7 120.8(7) . . ?
N4 C7 S7 113.2(7) . . ?
N4 C8 N5 125.0(9) . . ?
N4 C8 S9 112.4(7) . . ?
N5 C8 S9 122.6(7) . . ?
N6 C9 N5 124.9(9) . . ?
N6 C9 S8 114.7(7) . . ?
N5 C9 S8 120.4(7) . . ?
C13 C10 S7 113.9(6) . . ?
N1 C11 C12 121.0(9) . . ?
C13 C12 C11 121.7(9) . . ?
C12 C13 C14 116.2(9) . . ?
C12 C13 C10 125.0(8) . . ?
C14 C13 C10 118.8(8) . . ?
C15 C14 C13 118.7(9) . . ?
N1 C15 C14 125.1(9) . . ?
C19 C16 S8 114.1(7) . . ?
C18 C17 N2 119.7(9) . . ?
C19 C18 C17 123.3(9) . . ?
C18 C19 C20 115.3(10) . . ?
C18 C19 C16 121.0(9) . . ?
C20 C19 C16 123.7(9) . . ?
C21 C20 C19 121.2(9) . . ?
N2 C21 C20 122.2(9) . . ?
C25 C22 S9 112.2(7) . . ?
N3 C23 C24 123.5(8) . . ?
C23 C24 C25 118.7(9) . . ?
C26 C25 C24 117.2(9) . . ?
C26 C25 C22 124.9(9) . . ?
C24 C25 C22 117.8(8) . . ?
C25 C26 C27 122.5(9) . . ?
N3 C27 C26 120.3(9) . . ?
C29 C28 C32 109.9(9) . . ?
C29 C28 C33 125.0(10) . . ?
C32 C28 C33 125.1(10) . . ?
C28 C29 C30 107.6(8) . . ?
C28 C29 C34 128.2(9) . . ?
C30 C29 C34 124.2(10) . . ?
C28 C29 Rh1 70.6(5) . . ?
C30 C29 Rh1 70.9(5) . . ?
C34 C29 Rh1 125.6(7) . . ?
C31 C30 C35 126.7(9) . . ?
C31 C30 C29 105.7(9) . . ?
C35 C30 C29 127.6(9) . . ?
C31 C30 Rh1 68.8(5) . . ?
C35 C30 Rh1 127.5(7) . . ?
C29 C30 Rh1 70.0(5) . . ?
C30 C31 C32 111.2(8) . . ?
C30 C31 C36 123.9(9) . . ?
C32 C31 C36 124.6(8) . . ?
C30 C31 Rh1 73.0(5) . . ?
C32 C31 Rh1 71.5(5) . . ?
C36 C31 Rh1 127.4(6) . . ?
C31 C32 C28 105.6(8) . . ?
C31 C32 C37 128.1(9) . . ?
C28 C32 C37 126.3(10) . . ?
C31 C32 Rh1 69.8(5) . . ?
C28 C32 Rh1 71.0(5) . . ?
C37 C32 Rh1 125.2(7) . . ?
C39 C38 C42 109.9(8) . . ?
C39 C38 C43 125.4(9) . . ?
C42 C38 C43 124.7(8) . . ?
C39 C38 Rh2 69.6(5) . . ?
C42 C38 Rh2 70.5(5) . . ?
C43 C38 Rh2 124.3(7) . . ?
C38 C39 C40 105.6(9) . . ?
C38 C39 C44 128.2(9) . . ?
C40 C39 C44 125.9(9) . . ?
C38 C39 Rh2 72.2(6) . . ?
C40 C39 Rh2 72.0(6) . . ?
C44 C39 Rh2 125.0(7) . . ?
C41 C40 C39 108.0(9) . . ?
C41 C40 C45 127.7(9) . . ?
C39 C40 C45 124.3(9) . . ?
C41 C40 Rh2 69.5(6) . . ?
C39 C40 Rh2 68.9(5) . . ?
C45 C40 Rh2 125.2(7) . . ?
C42 C41 C40 108.7(9) . . ?
C42 C41 C46 126.4(10) . . ?
C40 C41 C46 124.4(9) . . ?
C42 C41 Rh2 71.6(6) . . ?
C40 C41 Rh2 72.4(6) . . ?
C46 C41 Rh2 128.4(8) . . ?
C41 C42 C38 107.4(9) . . ?
C41 C42 C47 126.6(10) . . ?
C38 C42 C47 125.9(9) . . ?
C41 C42 Rh2 70.3(6) . . ?
C38 C42 Rh2 71.5(5) . . ?
C47 C42 Rh2 126.0(7) . . ?
C49 C48 C52 107.6(9) . . ?
C49 C48 C53 126.9(9) . . ?
C52 C48 C53 125.3(10) . . ?
C49 C48 Rh3 71.5(6) . . ?
C52 C48 Rh3 72.4(6) . . ?
C53 C48 Rh3 125.8(7) . . ?
C48 C49 C50 110.7(9) . . ?
C48 C49 C54 126.5(9) . . ?
C50 C49 C54 122.8(9) . . ?
C48 C49 Rh3 70.1(5) . . ?
C50 C49 Rh3 72.3(5) . . ?
C54 C49 Rh3 127.7(6) . . ?
C49 C50 C51 104.1(9) . . ?
C49 C50 C55 128.0(10) . . ?
C51 C50 C55 127.8(10) . . ?
C49 C50 Rh3 69.1(6) . . ?
C51 C50 Rh3 69.5(6) . . ?
C55 C50 Rh3 127.4(7) . . ?
C52 C51 C50 110.9(9) . . ?
C52 C51 C56 125.0(10) . . ?
C50 C51 C56 123.8(11) . . ?
C52 C51 Rh3 71.9(6) . . ?
C50 C51 Rh3 71.7(6) . . ?
C56 C51 Rh3 127.7(7) . . ?
C51 C52 C48 106.7(9) . . ?
C51 C52 C57 126.5(10) . . ?
C48 C52 C57 126.8(10) . . ?
C51 C52 Rh3 70.3(6) . . ?
C48 C52 Rh3 68.5(5) . . ?
C57 C52 Rh3 126.9(7) . . ?
C64 C58 C59 123.0(13) . . ?
C64 C58 C63 116.9(13) . . ?
C59 C58 C63 120.0 . . ?
C58 C59 C60 120.0 . . ?
C59 C60 C61 120.0 . . ?
C62 C61 C60 120.0 . . ?
C61 C62 C63 120.0 . . ?
C62 C63 C58 120.0 . . ?
C66 C65 C70 114.8(14) . . ?
C66 C65 C71 122.5(16) . . ?
C70 C65 C71 122.7(15) . . ?
C65 C66 C67 125.1(15) . . ?
C68 C67 C66 118.9(15) . . ?
C67 C68 C69 119.7(15) . . ?
C68 C69 C70 117.5(13) . . ?
C65 C70 C69 124.1(12) . . ?
C73 C72 C77 127(3) . . ?
C73 C72 C78 109(2) . . ?
C77 C72 C78 124(2) . . ?
C72 C73 C74 114(3) . . ?
C75 C74 C73 120(3) . . ?
C76 C75 C74 117(2) . . ?
C75 C76 C77 123.7(19) . . ?
C72 C77 C76 118.5(19) . . ?
C80 C79 C84 111(5) . . ?
C80 C79 C85 162(4) . . ?
C84 C79 C85 85(4) . . ?
C79 C80 C81 123(3) . . ?
C82 C81 C80 118(2) . . ?
C81 C82 C83 116(3) . . ?
C84 C83 C82 124(4) . . ?
C83 C84 C79 126(5) . . ?
C92 C86 C87 128(3) . . ?
C92 C86 C91 113(2) . . ?
C87 C86 C91 119.4(19) . . ?
C86 C87 C88 120(2) . . ?
C89 C88 C87 116(2) . . ?
C90 C89 C88 114(3) . . ?
C89 C90 C91 140(4) . . ?
C90 C91 C86 110(2) . . ?
C99 C93 C94 101(2) . . ?
C99 C93 C98 138(2) . . ?
C94 C93 C98 120.0 . . ?
C93 C94 C95 120.0 . . ?
C96 C95 C94 120.0 . . ?
C95 C96 C97 120.0 . . ?
C98 C97 C96 120.0 . . ?
C97 C98 C93 120.0 . . ?

loop_
_geom_bond_atom_site_label_1
_geom_bond_atom_site_label_2
_geom_bond_distance
_geom_bond_site_symmetry_2
_geom_bond_publ_flag
Rh1 N1 2.128(8) . ?
Rh1 C31 2.147(9) . ?
Rh1 C32 2.169(9) . ?
Rh1 C29 2.189(9) . ?
Rh1 C30 2.202(9) . ?
Rh1 S2 2.370(3) . ?
Rh1 S1 2.373(3) . ?
Rh2 N2 2.146(7) . ?
Rh2 C39 2.169(10) . ?
Rh2 C41 2.172(10) . ?
Rh2 C42 2.190(9) . ?
Rh2 C38 2.204(9) . ?
Rh2 C40 2.211(9) . ?
Rh2 S4 2.365(3) . ?
Rh2 S3 2.378(3) . ?
Rh3 N3 2.131(8) . ?
Rh3 C48 2.148(10) . ?
Rh3 C49 2.166(9) . ?
Rh3 C51 2.179(9) . ?
Rh3 C52 2.200(10) . ?
Rh3 C50 2.209(11) . ?
Rh3 S5 2.372(3) . ?
Rh3 S6 2.375(3) . ?
S1 C1 1.791(9) . ?
S2 C2 1.780(10) . ?
S3 C3 1.787(10) . ?
S4 C4 1.794(11) . ?
S5 C5 1.800(10) . ?
S6 C6 1.776(10) . ?
S7 C7 1.745(10) . ?
S7 C10 1.814(9) . ?
S8 C9 1.736(10) . ?
S8 C16 1.790(10) . ?
S9 C8 1.722(10) . ?
S9 C22 1.822(9) . ?
N1 C15 1.336(11) . ?
N1 C11 1.352(10) . ?
N2 C21 1.336(10) . ?
N2 C17 1.378(10) . ?
N3 C23 1.338(11) . ?
N3 C27 1.362(10) . ?
N4 C8 1.340(11) . ?
N4 C7 1.363(11) . ?
N5 C8 1.356(11) . ?
N5 C9 1.368(11) . ?
N6 C9 1.339(11) . ?
N6 C7 1.342(11) . ?
B1 C1 1.711(14) . ?
B1 C2 1.727(14) . ?
B1 B7 1.759(17) . ?
B1 B2 1.763(16) . ?
B1 B6 1.784(16) . ?
B2 C1 1.702(13) . ?
B2 B3 1.755(17) . ?
B2 B7 1.784(17) . ?
B2 B8 1.797(16) . ?
B3 C1 1.701(15) . ?
B3 B4 1.714(16) . ?
B3 B9 1.767(17) . ?
B3 B8 1.788(17) . ?
B4 C1 1.729(15) . ?
B4 B9 1.753(16) . ?
B4 C2 1.758(15) . ?
B4 B5 1.795(17) . ?
B5 C2 1.707(15) . ?
B5 B9 1.771(18) . ?
B5 B6 1.783(17) . ?
B5 B10 1.792(17) . ?
B6 C2 1.732(15) . ?
B6 B10 1.757(18) . ?
B6 B7 1.801(17) . ?
B7 B8 1.76(2) . ?
B7 B10 1.769(19) . ?
B8 B10 1.734(18) . ?
B8 B9 1.770(17) . ?
B9 B10 1.772(19) . ?
B11 C4 1.704(15) . ?
B11 C3 1.720(14) . ?
B11 B17 1.759(15) . ?
B11 B16 1.767(16) . ?
B11 B12 1.778(16) . ?
B12 C3 1.685(14) . ?
B12 B18 1.753(18) . ?
B12 B13 1.768(16) . ?
B12 B17 1.798(17) . ?
B13 C3 1.724(16) . ?
B13 B18 1.761(18) . ?
B13 B14 1.765(15) . ?
B13 B19 1.787(18) . ?
B14 C3 1.722(15) . ?
B14 C4 1.737(15) . ?
B14 B15 1.777(16) . ?
B14 B19 1.808(15) . ?
B15 C4 1.693(14) . ?
B15 B16 1.765(15) . ?
B15 B20 1.768(17) . ?
B15 B19 1.776(17) . ?
B16 C4 1.699(14) . ?
B16 B20 1.779(18) . ?
B16 B17 1.798(17) . ?
B17 B18 1.775(19) . ?
B17 B20 1.797(18) . ?
B18 B19 1.781(18) . ?
B18 B20 1.783(14) . ?
B19 B20 1.746(18) . ?
B21 C5 1.731(14) . ?
B21 C6 1.735(14) . ?
B21 B22 1.765(16) . ?
B21 B27 1.784(17) . ?
B21 B26 1.787(14) . ?
B22 C5 1.690(14) . ?
B22 B28 1.760(18) . ?
B22 B27 1.768(17) . ?
B22 B23 1.795(18) . ?
B23 C5 1.708(16) . ?
B23 B24 1.771(17) . ?
B23 B29 1.781(17) . ?
B23 B28 1.792(17) . ?
B24 C5 1.727(14) . ?
B24 C6 1.740(15) . ?
B24 B25 1.752(16) . ?
B24 B29 1.774(18) . ?
B25 C6 1.707(15) . ?
B25 B30 1.773(18) . ?
B25 B26 1.774(17) . ?
B25 B29 1.799(17) . ?
B26 C6 1.690(13) . ?
B26 B30 1.767(18) . ?
B26 B27 1.789(16) . ?
B27 B28 1.748(19) . ?
B27 B30 1.771(19) . ?
B28 B29 1.793(18) . ?
B28 B30 1.800(17) . ?
B29 B30 1.810(19) . ?
C1 C2 1.680(12) . ?
C3 C4 1.705(10) . ?
C5 C6 1.701(12) . ?
C10 C13 1.519(12) . ?
C11 C12 1.386(12) . ?
C12 C13 1.380(12) . ?
C13 C14 1.412(11) . ?
C14 C15 1.356(12) . ?
C16 C19 1.521(13) . ?
C17 C18 1.372(12) . ?
C18 C19 1.369(12) . ?
C19 C20 1.388(12) . ?
C20 C21 1.374(12) . ?
C22 C25 1.520(13) . ?
C23 C24 1.378(12) . ?
C24 C25 1.397(12) . ?
C25 C26 1.354(12) . ?
C26 C27 1.377(13) . ?
C28 C29 1.418(13) . ?
C28 C32 1.440(13) . ?
C28 C33 1.491(13) . ?
C29 C30 1.470(12) . ?
C29 C34 1.507(12) . ?
C30 C31 1.423(12) . ?
C30 C35 1.461(13) . ?
C31 C32 1.429(13) . ?
C31 C36 1.502(11) . ?
C32 C37 1.476(13) . ?
C38 C39 1.430(13) . ?
C38 C42 1.431(13) . ?
C38 C43 1.513(12) . ?
C39 C40 1.469(14) . ?
C39 C44 1.500(13) . ?
C40 C41 1.430(13) . ?
C40 C45 1.520(12) . ?
C41 C42 1.422(11) . ?
C41 C46 1.498(13) . ?
C42 C47 1.505(12) . ?
C48 C49 1.416(13) . ?
C48 C52 1.454(13) . ?
C48 C53 1.518(14) . ?
C49 C50 1.449(13) . ?
C49 C54 1.510(12) . ?
C50 C51 1.456(14) . ?
C50 C55 1.457(14) . ?
C51 C52 1.418(15) . ?
C51 C56 1.521(14) . ?
C52 C57 1.472(13) . ?
C58 C64 1.30(2) . ?
C58 C59 1.3584 . ?
C58 C63 1.3585 . ?
C59 C60 1.3584 . ?
C60 C61 1.3585 . ?
C61 C62 1.3584 . ?
C62 C63 1.3584 . ?
C65 C66 1.34(2) . ?
C65 C70 1.353(14) . ?
C65 C71 1.489(18) . ?
C66 C67 1.368(19) . ?
C67 C68 1.36(2) . ?
C68 C69 1.378(18) . ?
C69 C70 1.401(15) . ?
C72 C73 1.33(2) . ?
C72 C77 1.36(2) . ?
C72 C78 1.42(2) . ?
C73 C74 1.48(5) . ?
C74 C75 1.48(3) . ?
C75 C76 1.311(19) . ?
C76 C77 1.37(2) . ?
C79 C80 1.17(4) . ?
C79 C84 1.54(7) . ?
C79 C85 1.61(5) . ?
C80 C81 1.53(3) . ?
C81 C82 1.29(3) . ?
C82 C83 1.36(4) . ?
C83 C84 1.10(8) . ?
C86 C92 1.34(2) . ?
C86 C87 1.36(2) . ?
C86 C91 1.49(3) . ?
C87 C88 1.50(3) . ?
C88 C89 1.45(4) . ?
C89 C90 1.22(3) . ?
C90 C91 1.30(3) . ?
C93 C99 1.25(3) . ?
C93 C94 1.3900 . ?
C93 C98 1.3900 . ?
C94 C95 1.3900 . ?
C95 C96 1.3900 . ?
C96 C97 1.3900 . ?
C97 C98 1.3900 . ?
